data_2001162
loop_
_publ_author_name
'Ishida, H.'
'Kashino, S.'

_publ_section_title
;
 Structure of [(CH~3~)~3~CNH~3~]~2~[ZnCl~4~].(CH~3~)~3~CNH~3~Cl
;
_journal_issue 12
_journal_name_full 'Acta Crystallographica Section C'
_journal_page_first 2117
_journal_page_last 2119
_journal_paper_doi 10.1107/S0108270193006067
_journal_volume 49
_journal_year 1993
_chemical_formula_moiety 'C8 H24 N2,Cl4 Zn1,C4 H12 Cl1 N1'
_chemical_formula_sum 'C12 H36 Cl5 N3 Zn'
_chemical_formula_weight 465.08
_space_group_IT_number 14
_symmetry_cell_setting monoclinic
_symmetry_space_group_name_Hall '-P 2yn'
_symmetry_space_group_name_H-M 'P 1 21/n 1'
_atom_type_scat_source IntTabIV
_cell_angle_alpha 90.
_cell_angle_beta 92.29(2)
_cell_angle_gamma 90.
_cell_formula_units_Z 4
_cell_length_a 12.362(3)
_cell_length_b 10.440(3)
_cell_length_c 18.641(5)
_cell_measurement_reflns_used 25
_cell_measurement_temperature 296
_cell_measurement_theta_max 23
_cell_measurement_theta_min 21
_cell_volume 2403.9(11)
_computing_cell_refinement 'MSC/AFC Diffractometer Control Software'
_computing_data_collection
; MSC/AFC Diffractometer Control Software (Molecular Structure Corporation,
1988)
;
_computing_data_reduction 'TEXSAN (Molecular Structure Corporation, 1985)'
_computing_molecular_graphics 'TEXSAN and ORTEPII (Johnson, 1976)'
_computing_publication_material TEXSAN
_computing_structure_refinement TEXSAN
_computing_structure_solution 'MITHRIL (Gilmore, 1984) and DIRDIF (Beurskens, 1984)'
_diffrn_measurement_device 'Rigaku AFC5R'
_diffrn_measurement_method \w/2\q
_diffrn_radiation_type MoK\a
_diffrn_radiation_wavelength 0.71073
_diffrn_reflns_av_R_equivalents 0.065
_diffrn_reflns_limit_h_max 16
_diffrn_reflns_limit_h_min 0
_diffrn_reflns_limit_k_max 13
_diffrn_reflns_limit_k_min 0
_diffrn_reflns_limit_l_max 23
_diffrn_reflns_limit_l_min -24
_diffrn_reflns_number 6086
_diffrn_reflns_theta_max 27.5
_diffrn_standards_decay_% 1.94
_diffrn_standards_interval_count 97
_diffrn_standards_number 3
_exptl_absorpt_coefficient_mu 1.606
_exptl_absorpt_correction_T_max 1.00
_exptl_absorpt_correction_T_min 0.74
_exptl_absorpt_correction_type 'empirical, \y-scan correction'
_exptl_crystal_colour Colourless
_exptl_crystal_density_diffrn 1.285
_exptl_crystal_description Prismatic
_exptl_crystal_size_max 0.35
_exptl_crystal_size_mid 0.3
_exptl_crystal_size_min 0.3
_refine_diff_density_max 0.64
_refine_diff_density_min -0.55
_refine_ls_extinction_coef 1.87E-6
_refine_ls_extinction_method secondary
_refine_ls_goodness_of_fit_obs 1.95
_refine_ls_hydrogen_treatment noref
_refine_ls_number_parameters 191
_refine_ls_number_reflns 1914
_refine_ls_R_factor_obs 0.070
_refine_ls_shift/esd_max 0.0012
_refine_ls_structure_factor_coef F
_refine_ls_weighting_details 'w = 4F~o~^2^/\s^2^(F~o~^2^)'
_refine_ls_weighting_scheme calc
_refine_ls_wR_factor_obs 0.076
_reflns_number_observed 1914
_reflns_number_total 5823
_reflns_observed_criterion I>3.5\s(I)
_cod_data_source_file oh1035.cif
_cod_data_source_block oh1035_structure_1_of_1
_cod_depositor_comments
;
 Marking attached hydrogen atoms.

 Antanas Vaitkus,
 2017-08-09

The following automatic conversions were performed:

'_refine_ls_weighting_scheme' value 'w = 4F~o~^2^/\s^2^(F~o~^2^)' was
changed to 'calc'. New tag '_refine_ls_weighting_details' was
created. The value of the new tag was set to 'w =
4F~o~^2^/\s^2^(F~o~^2^)'.

Automatic conversion script
Id: cif_fix_values 3143 2015-03-26 13:38:13Z robertas 
;
_cod_original_cell_volume 2404(2)
_cod_original_formula_sum 'C12 H36 Cl5 N3 Zn1'
_cod_database_code 2001162

loop_
_symmetry_equiv_pos_as_xyz
x,y,z
-x,-y,-z
1/2-x,1/2+y,1/2-z
1/2+x,1/2-y,1/2+z

loop_
_atom_site_label
_atom_site_fract_x
_atom_site_fract_y
_atom_site_fract_z
_atom_site_attached_hydrogens
Zn .19950(10) .1777(2) .03720(10) 0
Cl(1) .0967(3) .2622(4) .1228(2) 0
Cl(2) .1022(4) .1691(6) -.0689(2) 0
Cl(3) .3502(3) .2860(4) .0186(3) 0
Cl(4) .2355(3) -.0275(4) .0734(2) 0
Cl(5) .1897(3) .8672(4) .7869(2) 0
N(1) .8530(9) .2280(10) .0528(6) 3
N(2) .9598(9) .0260(10) .8096(6) 3
N(3) .3206(9) .1350(10) .8290(6) 3
C(1) .8010(10) .355(2) .0339(8) 0
C(2) .6780(10) .332(2) .0264(8) 3
C(3) .8450(10) .395(2) -.0380(10) 3
C(4) .8300(10) .4530(10) .0900(10) 3
C(5) .9150(10) .098(2) .7438(8) 0
C(6) .8330(10) .007(2) .7070(10) 3
C(7) .8580(10) .2210(10) .7678(8) 3
C(8) 1.0140(10) .131(2) .7002(9) 3
C(9) .4390(10) .0920(10) .8398(8) 0
C(10) .4420(10) -.008(2) .9007(8) 3
C(11) .4720(10) .0280(10) .7715(8) 3
C(12) .5070(10) .2100(10) .8557(8) 3

loop_
_geom_angle_atom_site_label_1
_geom_angle_atom_site_label_2
_geom_angle_atom_site_label_3
_geom_angle
_geom_angle_publ_flag
Cl(1) Zn Cl(2) 109.7(2) yes
Cl(1) Zn Cl(3) 114.3(2) yes
Cl(1) Zn Cl(4) 105.4(2) yes
Cl(2) Zn Cl(3) 107.6(2) yes
Cl(2) Zn Cl(4) 108.0(2) yes
Cl(3) Zn Cl(4) 111.7(2) yes
N(1) C(1) C(2) 107.0(10) yes
N(1) C(1) C(3) 107.0(10) yes
N(1) C(1) C(4) 110.0(10) yes
C(2) C(1) C(3) 110.0(10) yes
C(2) C(1) C(4) 113.0(10) yes
C(3) C(1) C(4) 110.0(10) yes
N(2) C(5) C(6) 106.0(10) yes
N(2) C(5) C(7) 110.0(10) yes
N(2) C(5) C(8) 105.0(10) yes
C(6) C(5) C(7) 110.0(10) yes
C(6) C(5) C(8) 116.0(10) yes
C(7) C(5) C(8) 110.0(10) yes
N(3) C(9) C(10) 107.0(10) yes
N(3) C(9) C(11) 108.0(10) yes
N(3) C(9) C(12) 108.0(10) yes
C(10) C(9) C(11) 109.0(10) yes
C(10) C(9) C(12) 114.0(10) yes
C(11) C(9) C(12) 111.0(10) yes

loop_
_geom_bond_atom_site_label_1
_geom_bond_atom_site_label_2
_geom_bond_distance
_geom_bond_publ_flag
Zn Cl(1) 2.259(4) yes
Zn Cl(2) 2.275(5) yes
Zn Cl(3) 2.218(4) yes
Zn Cl(4) 2.284(5) yes
N(1) C(1) 1.51(2) yes
N(2) C(5) 1.53(2) yes
N(3) C(9) 1.54(2) yes
C(1) C(2) 1.54(2) yes
C(1) C(3) 1.52(2) yes
C(1) C(4) 1.50(2) yes
C(5) C(6) 1.52(2) yes
C(5) C(7) 1.54(2) yes
C(5) C(8) 1.54(2) yes
C(9) C(10) 1.54(2) yes
C(9) C(11) 1.51(2) yes
C(9) C(12) 1.52(2) yes

loop_
_geom_contact_atom_site_label_1
_geom_contact_atom_site_label_2
_geom_contact_distance
_geom_contact_site_symmetry_1
_geom_contact_site_symmetry_2
_geom_contact_publ_flag
Cl(1) N(1) 3.250(10) . . yes
Cl(1) N(2) 3.340(10) . 2 yes
Cl(2) N(2) 3.190(10) . . yes
Cl(2) N(3) 3.380(10) . . yes
Cl(3) N(3) 3.880(10) . . yes
Cl(4) N(1) 3.300(10) . 2 yes
Cl(4) N(2) 3.320(10) . 2 yes
Cl(5) N(1) 3.210(10) . 2 yes
Cl(5) N(2) 3.330(10) . . yes
Cl(5) N(3) 3.250(10) . 3 yes
Cl(5) N(3) 3.310(10) . . yes
